data_7158529
loop_
_publ_author_name
'Ure, Elizabeth M.'
'Harris, Lawrence D.'
'Cameron, Scott A.'
'Weymouth-Wilson, Alex'
'Furneaux, Richard H.'
'Pitman, Janet L.'
'Hinkley, Simon F.'
'Luxenburger, Andreas'

_publ_section_title
;
 Synthesis of 12\b-methyl-18-<i>nor</i>-avicholic acid analogues as
 potential TGR5 agonists.
;
_journal_issue 17
_journal_name_full 'Organic &amp; biomolecular chemistry'
_journal_page_first 3511
_journal_page_last 3527
_journal_paper_doi 10.1039/d1ob02401a
_journal_volume 20
_journal_year 2022
_chemical_absolute_configuration rmad
_chemical_formula_sum 'C24 H36 O6'
_chemical_formula_weight 420.53
_space_group_IT_number 18
_space_group_name_Hall 'P 2 2ab'
_space_group_name_H-M_alt 'P 21 21 2'
_symmetry_cell_setting orthorhombic
_symmetry_Int_Tables_number 18
_symmetry_space_group_name_Hall 'P 2 2ab'
_symmetry_space_group_name_H-M 'P 21 21 2'
_atom_sites_solution_hydrogens geom
_atom_sites_solution_primary direct
_audit_update_record
;
2021-10-15 deposited with the CCDC.	2022-02-11 downloaded from the CCDC.
;
_cell_angle_alpha 90
_cell_angle_beta 90
_cell_angle_gamma 90
_cell_formula_units_Z 4
_cell_length_a 20.4236(3)
_cell_length_b 11.2645(2)
_cell_length_c 10.8753(2)
_cell_measurement_reflns_used 9302
_cell_measurement_temperature 120(2)
_cell_measurement_theta_max 73.252
_cell_measurement_theta_min 4.068
_cell_volume 2501.99(7)
_computing_cell_refinement 'CrysAlisPro 1.171.40.75a (Rigaku OD, 2020)'
_computing_data_collection 'CrysAlisPro 1.171.40.75a (Rigaku OD, 2020)'
_computing_data_reduction 'CrysAlisPro 1.171.40.75a (Rigaku OD, 2020)'
_computing_structure_refinement 'SHELXL-2018/3 (Sheldrick, 2018)'
_diffrn_ambient_environment N~2~
_diffrn_ambient_temperature 120(2)
_diffrn_detector 'CCD plate'
_diffrn_detector_area_resol_mean 32.3424
_diffrn_detector_type EosS2
_diffrn_measured_fraction_theta_full 0.987
_diffrn_measured_fraction_theta_max 0.987
_diffrn_measurement_device 'four-circle diffractometer'
_diffrn_measurement_device_type 'SuperNova, Dual, Cu at home/near, EosS2'
_diffrn_measurement_method '\w scans'
_diffrn_orient_matrix_type 'CrysAlisPro convention (1999,Acta A55,543-557)'
_diffrn_orient_matrix_UB_11 0.0196693
_diffrn_orient_matrix_UB_12 -0.0152654
_diffrn_orient_matrix_UB_13 -0.1358298
_diffrn_orient_matrix_UB_21 0.0401009
_diffrn_orient_matrix_UB_22 0.1156226
_diffrn_orient_matrix_UB_23 0.0065954
_diffrn_orient_matrix_UB_31 0.0607909
_diffrn_orient_matrix_UB_32 -0.0713949
_diffrn_orient_matrix_UB_33 0.0397014
_diffrn_radiation_monochromator mirror
_diffrn_radiation_probe x-ray
_diffrn_radiation_type CuK\a
_diffrn_radiation_wavelength 1.54184
_diffrn_reflns_av_R_equivalents 0.0263
_diffrn_reflns_av_unetI/netI 0.0357
_diffrn_reflns_Laue_measured_fraction_full 0.987
_diffrn_reflns_Laue_measured_fraction_max 0.987
_diffrn_reflns_limit_h_max 25
_diffrn_reflns_limit_h_min -23
_diffrn_reflns_limit_k_max 13
_diffrn_reflns_limit_k_min -14
_diffrn_reflns_limit_l_max 13
_diffrn_reflns_limit_l_min -13
_diffrn_reflns_number 24718
_diffrn_reflns_point_group_measured_fraction_full 0.976
_diffrn_reflns_point_group_measured_fraction_max 0.976
_diffrn_reflns_theta_full 67.684
_diffrn_reflns_theta_max 73.599
_diffrn_reflns_theta_min 4.065
_diffrn_source 'micro-focus sealed X-ray tube'
_diffrn_source_type 'SuperNova (Cu) X-ray Source'
_exptl_absorpt_coefficient_mu 0.64
_exptl_absorpt_correction_T_max 1
_exptl_absorpt_correction_T_min 0.90946
_exptl_absorpt_correction_type multi-scan
_exptl_absorpt_process_details
;
        CrysAlisPro 1.171.40.75a (Rigaku Oxford Diffraction, 2020)
        Empirical absorption correction using spherical harmonics,
 implemented in SCALE3 ABSPACK scaling algorithm.
;
_exptl_crystal_colour colourless
_exptl_crystal_density_diffrn 1.116
_exptl_crystal_description block
_exptl_crystal_F_000 912
_exptl_crystal_size_max 0.222
_exptl_crystal_size_mid 0.207
_exptl_crystal_size_min 0.161
_refine_diff_density_max 0.174
_refine_diff_density_min -0.207
_refine_diff_density_rms 0.034
_refine_ls_abs_structure_details
;
 Flack x determined using 1992 quotients [(I+)-(I-)]/[(I+)+(I-)]
 (Parsons, Flack and Wagner, Acta Cryst. B69 (2013) 249-259).
;
_refine_ls_abs_structure_Flack -0.03(6)
_refine_ls_extinction_method none
_refine_ls_goodness_of_fit_ref 1.044
_refine_ls_hydrogen_treatment constr
_refine_ls_matrix_type full
_refine_ls_number_parameters 306
_refine_ls_number_reflns 4933
_refine_ls_number_restraints 4
_refine_ls_restrained_S_all 1.045
_refine_ls_R_factor_all 0.0407
_refine_ls_R_factor_gt 0.0396
_refine_ls_shift/su_max 0
_refine_ls_shift/su_mean 0
_refine_ls_structure_factor_coef Fsqd
_refine_ls_weighting_details 'w=1/[\s^2^(Fo^2^)+(0.0518P)^2^+0.5136P] where P=(Fo^2^+2Fc^2^)/3'
_refine_ls_weighting_scheme calc
_refine_ls_wR_factor_gt 0.1052
_refine_ls_wR_factor_ref 0.1065
_reflns_Friedel_coverage 0.745
_reflns_Friedel_fraction_full 0.962
_reflns_Friedel_fraction_max 0.963
_reflns_number_gt 4796
_reflns_number_total 4933
_reflns_threshold_expression 'I > 2\s(I)'
_cod_data_source_file d1ob02401a2.cif
_cod_data_source_block 27-emu-dp106-5_sq
_cod_depositor_comments 'Adding full bibliography for 7158525--7158531.cif.'
_cod_database_code 7158529
_shelx_estimated_absorpt_t_min 0.871
_shelx_estimated_absorpt_t_max 0.904
_shelx_shelxl_version_number 2018/3

loop_
_symmetry_equiv_pos_as_xyz
'x, y, z'
'-x, -y, z'
'-x+1/2, y+1/2, -z'
'x+1/2, -y+1/2, -z'

loop_
_atom_site_label
_atom_site_type_symbol
_atom_site_fract_x
_atom_site_fract_y
_atom_site_fract_z
_atom_site_U_iso_or_equiv
_atom_site_adp_type
_atom_site_occupancy
_atom_site_site_symmetry_order
_atom_site_calc_flag
_atom_site_refinement_flags_posn
_atom_site_refinement_flags_adp
_atom_site_refinement_flags_occupancy
_atom_site_disorder_assembly
_atom_site_disorder_group
O1 O 0.56286(10) 0.4744(2) 0.3773(2) 0.0675(6) Uani 1 1 d . . . . .
H1X H 0.578801 0.4571 0.308359 0.081 Uiso 0.5 1 calc R U P A 1
H1Y H 0.523294 0.494674 0.375528 0.081 Uiso 0.5 1 calc R U P B 2
O2 O 0.57402(12) 0.4883(3) 0.82895(19) 0.0810(8) Uani 1 1 d . . . . .
H2X H 0.548807 0.474007 0.888143 0.097 Uiso 1 1 calc R U . . .
O3 O 0.76768(12) 0.63546(18) 1.18081(18) 0.0633(5) Uani 1 1 d . . . . .
O4 O 0.79824(11) 0.36945(16) 1.02722(18) 0.0601(5) Uani 1 1 d . . . . .
C1 C 0.72772(12) 0.7683(2) 0.6715(3) 0.0457(5) Uani 1 1 d . . . . .
H1A H 0.775035 0.755663 0.664214 0.055 Uiso 1 1 calc R U . . .
H1B H 0.716676 0.786106 0.757209 0.055 Uiso 1 1 calc R U . . .
H1C H 0.714634 0.834992 0.619096 0.055 Uiso 1 1 calc R U . . .
C2 C 0.69127(10) 0.65533(17) 0.63048(18) 0.0334(4) Uani 1 1 d . . . . .
C3 C 0.71163(11) 0.6318(2) 0.4960(2) 0.0407(5) Uani 1 1 d . . . . .
H3A H 0.706755 0.706457 0.448845 0.049 Uiso 1 1 calc R U . . .
H3B H 0.758556 0.609858 0.494628 0.049 Uiso 1 1 calc R U . . .
C4 C 0.67284(12) 0.5350(2) 0.4317(2) 0.0466(5) Uani 1 1 d . . . . .
H4A H 0.688239 0.526477 0.345826 0.056 Uiso 1 1 calc R U . . .
H4B H 0.679533 0.458325 0.474326 0.056 Uiso 1 1 calc R U . . .
C5 C 0.60095(12) 0.5670(2) 0.4327(2) 0.0425(5) Uani 1 1 d . . . . .
H5 H 0.594327 0.642416 0.385815 0.051 Uiso 1 1 calc R U . . .
C6 C 0.57688(11) 0.58363(19) 0.56388(19) 0.0357(4) Uani 1 1 d . . . . .
H6A H 0.580246 0.507195 0.608372 0.043 Uiso 1 1 calc R U . . .
H6B H 0.530181 0.607128 0.562385 0.043 Uiso 1 1 calc R U . . .
C7 C 0.61629(10) 0.67805(17) 0.63272(19) 0.0344(4) Uani 1 1 d . . . . .
H7 H 0.608597 0.755129 0.589443 0.041 Uiso 1 1 calc R U . . .
C8 C 0.59088(12) 0.6933(2) 0.7653(2) 0.0484(6) Uani 1 1 d . . . . .
H8A H 0.607612 0.769413 0.798122 0.058 Uiso 1 1 calc R U . . .
H8B H 0.542517 0.698646 0.76283 0.058 Uiso 1 1 calc R U . . .
C9 C 0.60990(12) 0.5948(3) 0.8533(2) 0.0514(6) Uani 1 1 d . . . . .
H9 H 0.598888 0.621509 0.938492 0.062 Uiso 1 1 calc R U . . .
C10 C 0.68360(11) 0.5699(2) 0.84843(18) 0.0366(4) Uani 1 1 d . . . . .
H10 H 0.706357 0.642935 0.878475 0.044 Uiso 1 1 calc R U . . .
C11 C 0.70702(10) 0.54790(17) 0.71523(18) 0.0322(4) Uani 1 1 d . . . . .
H11 H 0.681705 0.478565 0.683035 0.039 Uiso 1 1 calc R U . . .
C12 C 0.77941(11) 0.5134(2) 0.71205(19) 0.0388(4) Uani 1 1 d . . . . .
H12A H 0.805914 0.583623 0.734734 0.047 Uiso 1 1 calc R U . . .
H12B H 0.791162 0.491263 0.626746 0.047 Uiso 1 1 calc R U . . .
C13 C 0.79773(13) 0.4106(2) 0.7975(2) 0.0469(5) Uani 1 1 d . . . . .
H13 H 0.771025 0.340939 0.770457 0.056 Uiso 1 1 calc R U . . .
C14 C 0.86891(16) 0.3742(3) 0.7839(3) 0.0651(8) Uani 1 1 d . . . . .
H14A H 0.89711 0.443338 0.797593 0.078 Uiso 1 1 calc R U . . .
H14B H 0.876281 0.34313 0.700894 0.078 Uiso 1 1 calc R U . . .
H14C H 0.879302 0.312609 0.844499 0.078 Uiso 1 1 calc R U . . .
C15 C 0.77489(13) 0.4411(2) 0.9253(2) 0.0452(5) Uani 1 1 d . . . . .
C16 C 0.70239(13) 0.4684(2) 0.9359(2) 0.0471(5) Uani 1 1 d . . . . .
H16 H 0.675953 0.395884 0.917099 0.056 Uiso 1 1 calc R U . . .
C17 C 0.69355(15) 0.5042(3) 1.0718(2) 0.0597(7) Uani 1 1 d . . . . .
H17A H 0.658361 0.563967 1.080761 0.072 Uiso 1 1 calc R U . . .
H17B H 0.682794 0.434203 1.123038 0.072 Uiso 1 1 calc R U . . .
C18 C 0.75903(16) 0.5555(2) 1.1074(2) 0.0536(6) Uani 1 1 d . . . . .
C19 C 0.81069(14) 0.4976(2) 1.0299(2) 0.0474(6) Uani 1 1 d . . . . .
C20 C 0.88097(14) 0.5383(2) 1.0364(2) 0.0488(6) Uani 1 1 d . . . . .
H20 H 0.90858 0.479886 0.990523 0.059 Uiso 1 1 calc R U . . .
C21 C 0.9053(2) 0.5432(3) 1.1700(3) 0.0727(10) Uani 1 1 d . . . . .
H21A H 0.883683 0.608837 1.213063 0.087 Uiso 1 1 calc R U . . .
H21B H 0.952783 0.555717 1.170788 0.087 Uiso 1 1 calc R U . . .
H21C H 0.894937 0.468251 1.21135 0.087 Uiso 1 1 calc R U . . .
C22 C 0.88712(12) 0.6595(2) 0.9723(2) 0.0435(5) Uani 1 1 d . . . . .
H22A H 0.865281 0.655281 0.891135 0.052 Uiso 1 1 calc R U . . .
H22B H 0.86397 0.719997 1.022 0.052 Uiso 1 1 calc R U . . .
C23 C 0.95758(12) 0.6987(2) 0.9540(3) 0.0476(6) Uani 1 1 d . . . . .
H23A H 0.981464 0.634234 0.911344 0.057 Uiso 1 1 calc R U . C 1
H23B H 0.97799 0.70899 1.035867 0.057 Uiso 1 1 calc R U . C 1
C24 C 0.9670(10) 0.8144(14) 0.8804(16) 0.035(3) Uani 0.514(5) 1 d D . P D 1
O5 O 0.92091(18) 0.8609(4) 0.8356(5) 0.0638(16) Uani 0.514(5) 1 d D . P D 1
O6 O 1.02692(19) 0.8540(4) 0.8773(4) 0.0646(13) Uani 0.514(5) 1 d D . P D 1
H6X H 1.026526 0.92812 0.869067 0.078 Uiso 0.514(5) 1 calc R U P D 1
C124 C 0.9532(11) 0.8091(17) 0.883(2) 0.042(4) Uani 0.486(5) 1 d D . P D 2
O105 O 0.96612(19) 0.9080(3) 0.9250(3) 0.0474(10) Uani 0.486(5) 1 d D . P D 2
O106 O 0.9331(2) 0.7991(3) 0.7671(4) 0.0505(11) Uani 0.486(5) 1 d D . P D 2
H106 H 0.938133 0.864324 0.730851 0.061 Uiso 0.486(5) 1 calc R U P D 2

loop_
_atom_site_aniso_label
_atom_site_aniso_U_11
_atom_site_aniso_U_22
_atom_site_aniso_U_33
_atom_site_aniso_U_23
_atom_site_aniso_U_13
_atom_site_aniso_U_12
O1 0.0555(11) 0.0853(14) 0.0617(12) -0.0449(11) 0.0198(10) -0.0254(10)
O2 0.0705(13) 0.132(2) 0.0407(10) 0.0221(12) -0.0026(9) -0.0651(14)
O3 0.0911(15) 0.0629(11) 0.0360(9) 0.0001(9) 0.0003(9) -0.0083(11)
O4 0.0929(14) 0.0391(9) 0.0483(10) 0.0180(8) -0.0209(10) -0.0129(9)
C1 0.0515(13) 0.0366(10) 0.0492(13) 0.0053(9) -0.0035(10) -0.0132(9)
C2 0.0390(10) 0.0340(9) 0.0271(9) 0.0015(7) 0.0046(8) -0.0062(8)
C3 0.0426(11) 0.0515(12) 0.0281(10) 0.0068(9) 0.0073(9) -0.0068(9)
C4 0.0559(14) 0.0567(13) 0.0273(10) -0.0076(9) 0.0137(9) -0.0044(11)
C5 0.0494(12) 0.0489(12) 0.0293(10) -0.0094(9) 0.0054(9) -0.0125(10)
C6 0.0400(10) 0.0377(10) 0.0295(9) -0.0069(8) 0.0061(8) -0.0061(8)
C7 0.0418(10) 0.0294(9) 0.0321(10) -0.0043(8) 0.0029(8) -0.0019(8)
C8 0.0423(11) 0.0638(15) 0.0390(12) -0.0215(11) 0.0023(10) 0.0040(11)
C9 0.0410(12) 0.0880(19) 0.0251(10) -0.0076(11) 0.0096(9) -0.0115(11)
C10 0.0389(10) 0.0455(11) 0.0253(9) 0.0013(8) 0.0066(8) -0.0087(8)
C11 0.0384(10) 0.0316(9) 0.0268(9) 0.0005(7) 0.0062(7) -0.0061(7)
C12 0.0425(11) 0.0438(11) 0.0299(9) 0.0014(9) 0.0037(8) 0.0016(9)
C13 0.0574(14) 0.0412(11) 0.0420(12) -0.0014(9) -0.0072(11) 0.0033(10)
C14 0.0684(18) 0.0620(16) 0.0650(18) -0.0137(15) -0.0157(15) 0.0209(14)
C15 0.0646(15) 0.0351(10) 0.0359(11) 0.0115(9) -0.0077(10) -0.0069(10)
C16 0.0592(14) 0.0496(12) 0.0325(10) 0.0095(9) 0.0023(10) -0.0169(11)
C17 0.0753(18) 0.0762(17) 0.0277(11) 0.0136(12) 0.0073(11) -0.0207(15)
C18 0.0776(17) 0.0564(14) 0.0267(10) 0.0135(10) -0.0025(11) -0.0108(13)
C19 0.0709(15) 0.0357(11) 0.0357(11) 0.0107(9) -0.0112(11) -0.0080(11)
C20 0.0645(15) 0.0348(11) 0.0469(13) 0.0083(9) -0.0168(11) 0.0000(10)
C21 0.103(2) 0.0579(16) 0.0572(17) 0.0221(14) -0.0359(17) -0.0202(16)
C22 0.0515(12) 0.0368(11) 0.0422(12) 0.0058(9) -0.0059(10) 0.0041(9)
C23 0.0514(13) 0.0425(12) 0.0489(14) 0.0071(10) -0.0108(10) 0.0012(10)
C24 0.037(8) 0.035(4) 0.034(4) 0.006(3) -0.002(4) -0.004(4)
O5 0.0381(19) 0.084(3) 0.069(3) 0.048(3) -0.0024(18) 0.0032(19)
O6 0.055(2) 0.067(2) 0.072(3) 0.020(2) -0.0256(19) -0.0268(18)
C124 0.031(7) 0.051(6) 0.045(5) -0.004(4) 0.005(4) -0.005(4)
O105 0.062(2) 0.0408(19) 0.0396(18) -0.0040(14) -0.0015(16) -0.0078(15)
O106 0.078(3) 0.0390(18) 0.0344(19) -0.0018(15) -0.0088(18) -0.0065(17)

loop_
_atom_type_symbol
_atom_type_description
_atom_type_scat_dispersion_real
_atom_type_scat_dispersion_imag
_atom_type_scat_source
C C 0.0181 0.0091 'International Tables Vol C Tables 4.2.6.8 and 6.1.1.4'
H H 0 0 'International Tables Vol C Tables 4.2.6.8 and 6.1.1.4'
O O 0.0492 0.0322 'International Tables Vol C Tables 4.2.6.8 and 6.1.1.4'

loop_
_exptl_crystal_face_index_h
_exptl_crystal_face_index_k
_exptl_crystal_face_index_l
_exptl_crystal_face_perp_dist
0 -7 -2 0.0689
0 3 6 0.0589
10 -5 0 0.094
-13 2 0 0.1185
-10 4 -2 0.1167
-9 -2 5 0.0887
-3 5 -5 0.0873
2 5 5 0.0589
13 1 -1 0.0793
0 2 -7 0.0776
-3 -6 4 0.0776
-4 -2 -7 0.1055

loop_
_geom_angle_atom_site_label_1
_geom_angle_atom_site_label_2
_geom_angle_atom_site_label_3
_geom_angle
_geom_angle_site_symmetry_1
_geom_angle_site_symmetry_3
_geom_angle_publ_flag
C15 O4 C19 61.62(14) . . ?
C1 C2 C3 106.61(18) . . ?
C1 C2 C7 109.63(17) . . ?
C3 C2 C7 108.00(17) . . ?
C1 C2 C11 111.80(17) . . ?
C3 C2 C11 111.87(17) . . ?
C7 C2 C11 108.85(16) . . ?
C4 C3 C2 114.79(17) . . ?
C5 C4 C3 109.39(19) . . ?
O1 C5 C4 110.5(2) . . ?
O1 C5 C6 107.97(18) . . ?
C4 C5 C6 110.50(19) . . ?
C5 C6 C7 112.01(17) . . ?
C6 C7 C8 110.97(18) . . ?
C6 C7 C2 113.36(16) . . ?
C8 C7 C2 111.41(18) . . ?
C9 C8 C7 115.02(19) . . ?
O2 C9 C8 111.4(2) . . ?
O2 C9 C10 110.1(2) . . ?
C8 C9 C10 111.38(19) . . ?
C9 C10 C16 111.15(19) . . ?
C9 C10 C11 111.44(17) . . ?
C16 C10 C11 112.58(18) . . ?
C12 C11 C10 111.17(17) . . ?
C12 C11 C2 112.62(16) . . ?
C10 C11 C2 111.53(16) . . ?
C11 C12 C13 114.51(19) . . ?
C15 C13 C14 116.6(2) . . ?
C15 C13 C12 108.19(19) . . ?
C14 C13 C12 112.3(2) . . ?
O4 C15 C19 59.64(15) . . ?
O4 C15 C13 118.4(2) . . ?
C19 C15 C13 130.4(2) . . ?
O4 C15 C16 112.0(2) . . ?
C19 C15 C16 109.5(2) . . ?
C13 C15 C16 114.8(2) . . ?
C15 C16 C10 110.33(18) . . ?
C15 C16 C17 103.9(2) . . ?
C10 C16 C17 111.7(2) . . ?
C18 C17 C16 104.1(2) . . ?
O3 C18 C19 126.1(3) . . ?
O3 C18 C17 125.6(3) . . ?
C19 C18 C17 108.2(2) . . ?
O4 C19 C15 58.74(14) . . ?
O4 C19 C18 108.5(2) . . ?
C15 C19 C18 105.6(2) . . ?
O4 C19 C20 117.8(2) . . ?
C15 C19 C20 129.1(2) . . ?
C18 C19 C20 120.7(2) . . ?
C19 C20 C21 111.3(2) . . ?
C19 C20 C22 109.09(19) . . ?
C21 C20 C22 111.7(2) . . ?
C23 C22 C20 113.2(2) . . ?
C124 C23 C22 104.9(9) . . ?
C22 C23 C24 115.6(8) . . ?
O5 C24 O6 125.9(12) . . ?
O5 C24 C23 119.3(16) . . ?
O6 C24 C23 114.8(12) . . ?
O105 C124 O106 119.6(16) . . ?
O105 C124 C23 123.9(19) . . ?
O106 C124 C23 116.5(16) . . ?

loop_
_geom_bond_atom_site_label_1
_geom_bond_atom_site_label_2
_geom_bond_distance
_geom_bond_site_symmetry_2
_geom_bond_publ_flag
O1 C5 1.434(3) . ?
O2 C9 1.431(3) . ?
O3 C18 1.216(3) . ?
O4 C15 1.452(3) . ?
O4 C19 1.466(3) . ?
C1 C2 1.540(3) . ?
C2 C3 1.543(3) . ?
C2 C7 1.553(3) . ?
C2 C11 1.555(3) . ?
C3 C4 1.519(3) . ?
C4 C5 1.512(3) . ?
C5 C6 1.520(3) . ?
C6 C7 1.530(3) . ?
C7 C8 1.542(3) . ?
C8 C9 1.515(4) . ?
C9 C10 1.532(3) . ?
C10 C16 1.536(3) . ?
C10 C11 1.545(3) . ?
C11 C12 1.529(3) . ?
C12 C13 1.531(3) . ?
C13 C15 1.505(3) . ?
C13 C14 1.518(4) . ?
C15 C19 1.494(3) . ?
C15 C16 1.517(4) . ?
C16 C17 1.542(3) . ?
C17 C18 1.508(4) . ?
C18 C19 1.500(4) . ?
C19 C20 1.509(4) . ?
C20 C21 1.537(4) . ?
C20 C22 1.538(3) . ?
C22 C23 1.518(3) . ?
C23 C124 1.47(2) . ?
C23 C24 1.542(14) . ?
C24 O5 1.18(2) . ?
C24 O6 1.30(2) . ?
C124 O105 1.23(2) . ?
C124 O106 1.33(3) . ?

loop_
_geom_hbond_atom_site_label_D
_geom_hbond_atom_site_label_H
_geom_hbond_atom_site_label_A
_geom_hbond_distance_DH
_geom_hbond_distance_HA
_geom_hbond_distance_DA
_geom_hbond_angle_DHA
_geom_hbond_site_symmetry_A
_geom_hbond_publ_flag
O1 H1X^a O5^a 0.84 1.9 2.665(4) 150.1 3_646 yes
O1 H1Y^b O1 0.84 1.79 2.632(4) 175 2_665 yes
O106^b H106^b O1 0.84 1.71 2.524(4) 162.9 3_656 yes
